data_2230356
loop_
_publ_author_name
'Kong, Fanzhen'
'Yu, Zhangyu'

_publ_section_title
;
 Aqua[1-(4-carboxyphenyl)-1<i>H</i>-imidazole-\k<i>N</i>^3^](pyridine-2,6-dicarboxylato-\k^3^<i>O</i>^2^,<i>N</i>,<i>O</i>^6^)copper(II)
 monohydrate
;
_journal_coeditor_code HY2420
_journal_issue 6
_journal_name_full 'Acta Crystallographica Section E'
_journal_page_first m783
_journal_paper_doi 10.1107/S1600536811015522
_journal_volume 67
_journal_year 2011
_chemical_formula_iupac '[Cu (C7 H3 N O4) (C10 H8 N2 O2) (H2 O)], H2 O'
_chemical_formula_moiety 'C17 H13 Cu N3 O7, H2 O'
_chemical_formula_sum 'C17 H15 Cu N3 O8'
_chemical_formula_weight 452.87
_chemical_name_systematic
;
Aqua[1-(4-carboxyphenyl)-1<i>H</i>-imidazole-\k<i>N</i>^3^](pyridine-
2,6-dicarboxylato-\k^3^<i>O</i>^2^,<i>N</i>,<i>O</i>^6^)copper(II) monohydrate
;
_space_group_IT_number 2
_symmetry_cell_setting triclinic
_symmetry_space_group_name_Hall '-P 1'
_symmetry_space_group_name_H-M 'P -1'
_atom_sites_solution_hydrogens geom
_atom_sites_solution_primary direct
_atom_sites_solution_secondary difmap
_audit_creation_method SHELXL-97
_cell_angle_alpha 84.353(16)
_cell_angle_beta 85.789(13)
_cell_angle_gamma 80.736(14)
_cell_formula_units_Z 2
_cell_length_a 8.1638(5)
_cell_length_b 8.2081(5)
_cell_length_c 13.1265(18)
_cell_measurement_reflns_used 6749
_cell_measurement_temperature 293(2)
_cell_measurement_theta_max 27.46
_cell_measurement_theta_min 2.85
_cell_volume 862.43(15)
_computing_cell_refinement 'SAINT (Bruker, 2007)'
_computing_data_collection 'SMART (Bruker, 2007)'
_computing_data_reduction 'SAINT (Bruker, 2007)'
_computing_molecular_graphics 'SHELXTL (Sheldrick, 2008)'
_computing_publication_material 'SHELXTL (Sheldrick, 2008)'
_computing_structure_refinement 'SHELXL97 (Sheldrick, 2008)'
_computing_structure_solution 'SHELXS97 (Sheldrick, 2008)'
_diffrn_ambient_temperature 293(2)
_diffrn_measured_fraction_theta_full 0.994
_diffrn_measured_fraction_theta_max 0.994
_diffrn_measurement_device_type 'Bruker APEX CCD'
_diffrn_measurement_method '\f and \w'
_diffrn_radiation_monochromator graphite
_diffrn_radiation_source 'fine-focus sealed tube'
_diffrn_radiation_type MoK\a
_diffrn_radiation_wavelength 0.71073
_diffrn_reflns_av_R_equivalents 0.0200
_diffrn_reflns_av_sigmaI/netI 0.0342
_diffrn_reflns_limit_h_max 10
_diffrn_reflns_limit_h_min -10
_diffrn_reflns_limit_k_max 10
_diffrn_reflns_limit_k_min -10
_diffrn_reflns_limit_l_max 17
_diffrn_reflns_limit_l_min -14
_diffrn_reflns_number 6749
_diffrn_reflns_theta_full 27.46
_diffrn_reflns_theta_max 27.46
_diffrn_reflns_theta_min 2.85
_exptl_absorpt_coefficient_mu 1.323
_exptl_absorpt_correction_T_max 0.8263
_exptl_absorpt_correction_T_min 0.6619
_exptl_absorpt_correction_type multi-scan
_exptl_absorpt_process_details '(SADABS; Sheldrick, 1996)'
_exptl_crystal_colour blue
_exptl_crystal_density_diffrn 1.744
_exptl_crystal_density_method 'not measured'
_exptl_crystal_description block
_exptl_crystal_F_000 462
_exptl_crystal_size_max 0.34
_exptl_crystal_size_mid 0.20
_exptl_crystal_size_min 0.15
_refine_diff_density_max 0.3648
_refine_diff_density_min -0.623
_refine_ls_extinction_method none
_refine_ls_goodness_of_fit_ref 1.056
_refine_ls_hydrogen_treatment mixed
_refine_ls_matrix_type full
_refine_ls_number_parameters 322
_refine_ls_number_reflns 3920
_refine_ls_number_restraints 5
_refine_ls_restrained_S_all 1.056
_refine_ls_R_factor_all 0.0409
_refine_ls_R_factor_gt 0.0358
_refine_ls_shift/su_max 0.001
_refine_ls_shift/su_mean 0.000
_refine_ls_structure_factor_coef Fsqd
_refine_ls_weighting_details 'calc w=1/[\s^2^(Fo^2^)+(0.0513P)^2^+0.3344P] where P=(Fo^2^+2Fc^2^)/3'
_refine_ls_weighting_scheme calc
_refine_ls_wR_factor_gt 0.0921
_refine_ls_wR_factor_ref 0.0962
_reflns_number_gt 3485
_reflns_number_total 3920
_reflns_threshold_expression I>2\s(I)
_cod_data_source_file hy2420.cif
_cod_data_source_block I
_cod_database_code 2230356
_cod_database_fobs_code 2230356

loop_
_symmetry_equiv_pos_as_xyz
'x, y, z'
'-x, -y, -z'

loop_
_atom_site_type_symbol
_atom_site_label
_atom_site_fract_x
_atom_site_fract_y
_atom_site_fract_z
_atom_site_U_iso_or_equiv
_atom_site_adp_type
_atom_site_calc_flag
_atom_site_refinement_flags
_atom_site_occupancy
_atom_site_symmetry_multiplicity
_atom_site_disorder_assembly
_atom_site_disorder_group
Cu Cu1 0.51191(3) 0.77853(3) 0.81495(2) 0.02775(11) Uani d . 1 1 . .
O O1 -0.5172(2) 0.7396(3) 0.42103(17) 0.0516(5) Uani d D 1 1 . .
N N1 0.3000(2) 0.8750(2) 0.75900(14) 0.0286(4) Uani d . 1 1 . .
C C1 -0.3561(3) 0.6898(3) 0.40439(19) 0.0347(5) Uani d . 1 1 . .
H H1 -0.575(4) 0.708(5) 0.381(2) 0.076(12) Uiso d D 1 1 . .
O O2 -0.2974(2) 0.6052(3) 0.33628(16) 0.0533(5) Uani d . 1 1 . .
N N2 0.0788(2) 0.8924(2) 0.67065(13) 0.0245(4) Uani d . 1 1 . .
C C2 -0.2492(3) 0.7482(3) 0.47641(17) 0.0283(5) Uani d . 1 1 . .
O O3 0.7305(2) 0.3533(2) 0.70285(15) 0.0414(4) Uani d . 1 1 . .
N N3 0.7383(2) 0.6954(2) 0.84101(14) 0.0244(4) Uani d . 1 1 . .
C C3 -0.0783(3) 0.6968(3) 0.46374(18) 0.0312(5) Uani d . 1 1 . .
H H3 -0.036(4) 0.627(4) 0.408(2) 0.046(8) Uiso d . 1 1 . .
O O4 0.5460(2) 0.5751(2) 0.73733(14) 0.0376(4) Uani d . 1 1 . .
C C4 0.0295(3) 0.7460(3) 0.52654(18) 0.0300(5) Uani d . 1 1 . .
H H4 0.135(4) 0.714(3) 0.515(2) 0.038(7) Uiso d . 1 1 . .
O O5 0.7779(2) 1.0466(2) 0.96052(14) 0.0392(4) Uani d . 1 1 . .
C C5 -0.0332(3) 0.8478(2) 0.60358(16) 0.0237(4) Uani d . 1 1 . .
O O6 0.57541(19) 0.97815(19) 0.87486(13) 0.0333(4) Uani d . 1 1 . .
C C6 -0.2030(3) 0.9038(3) 0.61558(17) 0.0290(4) Uani d . 1 1 . .
H H6 -0.247(3) 0.981(3) 0.673(2) 0.039(7) Uiso d . 1 1 . .
C C7 -0.3103(3) 0.8539(3) 0.55223(18) 0.0305(5) Uani d . 1 1 . .
H H7 -0.418(4) 0.888(3) 0.562(2) 0.036(7) Uiso d . 1 1 . .
C C8 0.2294(3) 0.8052(3) 0.69116(17) 0.0282(4) Uani d . 1 1 . .
H H8 0.265(3) 0.706(3) 0.6699(18) 0.026(6) Uiso d . 1 1 . .
C C9 0.1899(3) 1.0144(3) 0.78355(18) 0.0290(5) Uani d . 1 1 . .
H H9 0.213(3) 1.084(3) 0.830(2) 0.030(6) Uiso d . 1 1 . .
C C10 0.0526(3) 1.0255(3) 0.72996(17) 0.0280(4) Uani d . 1 1 . .
H H10 -0.043(3) 1.102(3) 0.726(2) 0.033(7) Uiso d . 1 1 . .
C C11 0.6874(3) 0.4845(3) 0.74368(17) 0.0291(5) Uani d . 1 1 . .
C C12 0.8070(3) 0.5506(3) 0.80631(17) 0.0255(4) Uani d . 1 1 . .
C C13 0.9705(3) 0.4866(3) 0.82600(19) 0.0309(5) Uani d . 1 1 . .
H H13 1.023(4) 0.383(4) 0.803(2) 0.052(8) Uiso d . 1 1 . .
C C14 1.0569(3) 0.5759(3) 0.88262(19) 0.0324(5) Uani d . 1 1 . .
H H14 1.165(4) 0.537(4) 0.895(2) 0.049(8) Uiso d . 1 1 . .
C C15 0.9826(3) 0.7273(3) 0.91638(18) 0.0287(4) Uani d . 1 1 . .
H H15 1.038(3) 0.791(3) 0.955(2) 0.037(7) Uiso d . 1 1 . .
C C16 0.8205(3) 0.7846(3) 0.89290(16) 0.0240(4) Uani d . 1 1 . .
C C17 0.7182(3) 0.9512(3) 0.91352(17) 0.0269(4) Uani d . 1 1 . .
O O1W 0.4032(2) 0.6744(2) 0.96552(14) 0.0357(4) Uani d D 1 1 . .
O O2W 0.3880(2) 1.2940(2) 0.87970(16) 0.0427(4) Uani d D 1 1 . .
H H1W1 0.474(4) 0.658(5) 1.008(2) 0.074(12) Uiso d D 1 1 . .
H H2W1 0.349(4) 0.756(3) 0.990(2) 0.055(9) Uiso d D 1 1 . .
H H1W2 0.445(4) 1.203(3) 0.869(2) 0.054(9) Uiso d D 1 1 . .
H H2W2 0.396(4) 1.341(4) 0.8208(17) 0.061(11) Uiso d D 1 1 . .

loop_
_atom_site_aniso_label
_atom_site_aniso_U_11
_atom_site_aniso_U_22
_atom_site_aniso_U_33
_atom_site_aniso_U_12
_atom_site_aniso_U_13
_atom_site_aniso_U_23
Cu1 0.02014(15) 0.02746(16) 0.03696(18) 0.00146(10) -0.01098(11) -0.01095(11)
O1 0.0321(10) 0.0655(13) 0.0633(13) 0.0001(9) -0.0194(9) -0.0361(11)
N1 0.0232(9) 0.0299(9) 0.0334(10) 0.0004(7) -0.0105(7) -0.0080(7)
C1 0.0339(12) 0.0319(12) 0.0404(13) -0.0037(9) -0.0120(10) -0.0084(10)
O2 0.0403(10) 0.0672(13) 0.0592(13) -0.0047(9) -0.0134(9) -0.0379(11)
N2 0.0224(8) 0.0254(9) 0.0266(9) -0.0013(7) -0.0083(7) -0.0049(7)
C2 0.0292(11) 0.0288(11) 0.0283(11) -0.0037(9) -0.0113(9) -0.0029(8)
O3 0.0322(9) 0.0394(9) 0.0561(11) 0.0020(7) -0.0108(8) -0.0277(8)
N3 0.0204(8) 0.0244(8) 0.0293(9) -0.0010(7) -0.0051(7) -0.0077(7)
C3 0.0335(12) 0.0317(11) 0.0290(11) -0.0005(9) -0.0074(9) -0.0092(9)
O4 0.0268(8) 0.0371(9) 0.0522(10) 0.0015(7) -0.0155(7) -0.0211(8)
C4 0.0224(10) 0.0351(12) 0.0325(11) 0.0003(9) -0.0063(9) -0.0073(9)
O5 0.0319(9) 0.0365(9) 0.0534(11) -0.0019(7) -0.0107(8) -0.0240(8)
C5 0.0238(10) 0.0247(10) 0.0232(10) -0.0031(8) -0.0087(8) -0.0012(8)
O6 0.0265(8) 0.0262(8) 0.0488(10) 0.0031(6) -0.0151(7) -0.0131(7)
C6 0.0258(10) 0.0341(11) 0.0273(11) 0.0003(9) -0.0065(8) -0.0074(9)
C7 0.0214(10) 0.0391(12) 0.0318(11) -0.0018(9) -0.0070(9) -0.0074(9)
C8 0.0238(10) 0.0287(11) 0.0326(11) 0.0021(8) -0.0104(8) -0.0084(9)
C9 0.0278(11) 0.0257(10) 0.0340(12) 0.0001(8) -0.0097(9) -0.0073(9)
C10 0.0264(11) 0.0259(10) 0.0321(11) 0.0006(9) -0.0083(9) -0.0075(8)
C11 0.0248(10) 0.0319(11) 0.0327(11) -0.0037(9) -0.0055(9) -0.0120(9)
C12 0.0224(10) 0.0255(10) 0.0294(11) -0.0021(8) -0.0038(8) -0.0077(8)
C13 0.0244(11) 0.0280(11) 0.0397(13) 0.0038(9) -0.0053(9) -0.0097(9)
C14 0.0202(10) 0.0355(12) 0.0413(13) 0.0017(9) -0.0085(9) -0.0071(10)
C15 0.0250(10) 0.0328(11) 0.0303(11) -0.0055(9) -0.0074(9) -0.0068(9)
C16 0.0216(9) 0.0242(10) 0.0272(10) -0.0030(8) -0.0050(8) -0.0060(8)
C17 0.0229(10) 0.0274(10) 0.0314(11) -0.0019(8) -0.0043(8) -0.0085(8)
O1W 0.0334(9) 0.0336(9) 0.0407(10) 0.0007(7) -0.0077(8) -0.0119(7)
O2W 0.0458(11) 0.0343(10) 0.0467(11) 0.0060(8) -0.0110(9) -0.0103(8)

loop_
_atom_type_symbol
_atom_type_description
_atom_type_scat_dispersion_real
_atom_type_scat_dispersion_imag
_atom_type_scat_source
C C 0.0033 0.0016 'International Tables Vol C Tables 4.2.6.8 and 6.1.1.4'
H H 0.0000 0.0000 'International Tables Vol C Tables 4.2.6.8 and 6.1.1.4'
N N 0.0061 0.0033 'International Tables Vol C Tables 4.2.6.8 and 6.1.1.4'
O O 0.0106 0.0060 'International Tables Vol C Tables 4.2.6.8 and 6.1.1.4'
Cu Cu 0.3201 1.2651 'International Tables Vol C Tables 4.2.6.8 and 6.1.1.4'

loop_
_geom_angle_atom_site_label_1
_geom_angle_atom_site_label_2
_geom_angle_atom_site_label_3
_geom_angle_site_symmetry_1
_geom_angle_site_symmetry_3
_geom_angle
_geom_angle_publ_flag
N3 Cu1 N1 . . 167.81(8) ?
N3 Cu1 O4 . . 80.11(7) ?
N1 Cu1 O4 . . 95.85(7) ?
N3 Cu1 O6 . . 80.22(7) ?
N1 Cu1 O6 . . 100.91(7) ?
O4 Cu1 O6 . . 156.95(7) ?
N3 Cu1 O1W . . 96.05(7) ?
N1 Cu1 O1W . . 95.97(8) ?
O4 Cu1 O1W . . 99.71(7) ?
O6 Cu1 O1W . . 94.19(7) ?
C1 O1 H1 . . 114(3) ?
C8 N1 C9 . . 106.55(18) ?
C8 N1 Cu1 . . 123.09(15) ?
C9 N1 Cu1 . . 130.21(15) ?
O2 C1 O1 . . 123.7(2) ?
O2 C1 C2 . . 121.8(2) ?
O1 C1 C2 . . 114.5(2) ?
C8 N2 C10 . . 107.26(18) ?
C8 N2 C5 . . 125.26(18) ?
C10 N2 C5 . . 127.41(18) ?
C3 C2 C7 . . 119.1(2) ?
C3 C2 C1 . . 117.1(2) ?
C7 C2 C1 . . 123.8(2) ?
C16 N3 C12 . . 123.10(18) ?
C16 N3 Cu1 . . 118.33(14) ?
C12 N3 Cu1 . . 118.58(15) ?
C4 C3 C2 . . 120.8(2) ?
C4 C3 H3 . . 120.8(18) ?
C2 C3 H3 . . 118.4(18) ?
C11 O4 Cu1 . . 115.70(14) ?
C3 C4 C5 . . 119.6(2) ?
C3 C4 H4 . . 117.9(19) ?
C5 C4 H4 . . 122.4(19) ?
C6 C5 C4 . . 120.4(2) ?
C6 C5 N2 . . 120.54(18) ?
C4 C5 N2 . . 119.10(19) ?
C17 O6 Cu1 . . 114.41(13) ?
C7 C6 C5 . . 119.6(2) ?
C7 C6 H6 . . 121.0(16) ?
C5 C6 H6 . . 119.4(16) ?
C6 C7 C2 . . 120.5(2) ?
C6 C7 H7 . . 118.2(18) ?
C2 C7 H7 . . 121.3(18) ?
N1 C8 N2 . . 110.75(19) ?
N1 C8 H8 . . 125.3(16) ?
N2 C8 H8 . . 123.1(16) ?
C10 C9 N1 . . 109.0(2) ?
C10 C9 H9 . . 128.9(16) ?
N1 C9 H9 . . 122.2(16) ?
C9 C10 N2 . . 106.46(19) ?
C9 C10 H10 . . 132.6(17) ?
N2 C10 H10 . . 120.9(17) ?
O3 C11 O4 . . 125.2(2) ?
O3 C11 C12 . . 120.44(19) ?
O4 C11 C12 . . 114.40(18) ?
N3 C12 C13 . . 119.5(2) ?
N3 C12 C11 . . 111.02(18) ?
C13 C12 C11 . . 129.41(19) ?
C12 C13 C14 . . 118.2(2) ?
C12 C13 H13 . . 122(2) ?
C14 C13 H13 . . 119.8(19) ?
C15 C14 C13 . . 120.9(2) ?
C15 C14 H14 . . 119.7(19) ?
C13 C14 H14 . . 119.3(19) ?
C16 C15 C14 . . 117.7(2) ?
C16 C15 H15 . . 119.2(17) ?
C14 C15 H15 . . 123.0(17) ?
N3 C16 C15 . . 120.51(19) ?
N3 C16 C17 . . 111.96(18) ?
C15 C16 C17 . . 127.41(19) ?
O5 C17 O6 . . 126.6(2) ?
O5 C17 C16 . . 119.27(19) ?
O6 C17 C16 . . 114.11(18) ?
Cu1 O1W H1W1 . . 110(3) ?
Cu1 O1W H2W1 . . 104(2) ?
H1W1 O1W H2W1 . . 96(3) ?
H1W2 O2W H2W2 . . 98(3) ?

loop_
_geom_bond_atom_site_label_1
_geom_bond_atom_site_label_2
_geom_bond_site_symmetry_2
_geom_bond_distance
_geom_bond_publ_flag
Cu1 N1 . 1.9467(18) ?
Cu1 N3 . 1.9076(17) ?
Cu1 O4 . 2.0118(16) ?
Cu1 O6 . 2.0393(16) ?
Cu1 O1W . 2.2537(19) ?
O1 C1 . 1.322(3) ?
O1 H1 . 0.810(10) ?
N1 C8 . 1.318(3) ?
N1 C9 . 1.386(3) ?
C1 O2 . 1.210(3) ?
C1 C2 . 1.493(3) ?
N2 C8 . 1.350(3) ?
N2 C10 . 1.383(3) ?
N2 C5 . 1.426(3) ?
C2 C3 . 1.393(3) ?
C2 C7 . 1.396(3) ?
O3 C11 . 1.239(3) ?
N3 C16 . 1.332(3) ?
N3 C12 . 1.337(3) ?
C3 C4 . 1.379(3) ?
C3 H3 . 0.98(3) ?
O4 C11 . 1.272(3) ?
C4 C5 . 1.391(3) ?
C4 H4 . 0.87(3) ?
O5 C17 . 1.222(3) ?
C5 C6 . 1.391(3) ?
O6 C17 . 1.283(3) ?
C6 C7 . 1.385(3) ?
C6 H6 . 1.04(3) ?
C7 H7 . 0.88(3) ?
C8 H8 . 0.89(3) ?
C9 C10 . 1.353(3) ?
C9 H9 . 0.92(3) ?
C10 H10 . 0.92(3) ?
C11 C12 . 1.517(3) ?
C12 C13 . 1.386(3) ?
C13 C14 . 1.392(3) ?
C13 H13 . 0.95(3) ?
C14 C15 . 1.391(3) ?
C14 H14 . 0.91(3) ?
C15 C16 . 1.378(3) ?
C15 H15 . 0.95(3) ?
C16 C17 . 1.521(3) ?
O1W H1W1 . 0.82(2) ?
O1W H2W1 . 0.82(2) ?
O2W H1W2 . 0.83(2) ?
O2W H2W2 . 0.83(2) ?

loop_
_geom_hbond_atom_site_label_D
_geom_hbond_atom_site_label_H
_geom_hbond_atom_site_label_A
_geom_hbond_site_symmetry_A
_geom_hbond_distance_DH
_geom_hbond_distance_HA
_geom_hbond_distance_DA
_geom_hbond_angle_DHA
O1 H1 O3 2_566 0.810(10) 1.900(10) 2.710(2) 173(4)
O1W H1W1 O2W 2_677 0.82(2) 2.02(2) 2.803(3) 159(4)
O1W H2W1 O5 2_677 0.82(2) 1.92(2) 2.740(2) 177(3)
O2W H1W2 O6 . 0.83(2) 1.98(2) 2.794(2) 168(3)
O2W H2W2 O2 2_576 0.83(2) 2.25(2) 2.986(3) 148(3)
